data_7216426
loop_
_publ_author_name
'Tripuramallu, Bharat Kumar'
'Manna, Paulami'
'Das, Samar K.'

_publ_section_title
;
 Structural library of coordination polymers based on flexible linkers
 exploiting the role of linker coordination angle: synthesis, structural
 characterization and magnetic properties
;
_journal_issue 22
_journal_name_full CrystEngComm
_journal_page_first 4816
_journal_paper_doi 10.1039/c3ce42637h
_journal_volume 16
_journal_year 2014
_chemical_formula_moiety 'C28 H30 Co N4 O4'
_chemical_formula_sum 'C28 H30 Co N4 O4'
_chemical_formula_weight 545.49
_chemical_name_systematic
;
 ?
;
_space_group_IT_number 14
_symmetry_cell_setting monoclinic
_symmetry_space_group_name_Hall '-P 2ybc'
_symmetry_space_group_name_H-M 'P 1 21/c 1'
_atom_sites_solution_hydrogens geom
_atom_sites_solution_primary direct
_atom_sites_solution_secondary difmap
_audit_creation_method SHELXL-97
_cell_angle_alpha 90.00
_cell_angle_beta 96.216(3)
_cell_angle_gamma 90.00
_cell_formula_units_Z 4
_cell_length_a 11.5867(3)
_cell_length_b 12.6968(4)
_cell_length_c 17.5141(5)
_cell_measurement_reflns_used 3820
_cell_measurement_temperature 298(2)
_cell_measurement_theta_max 28.8432
_cell_measurement_theta_min 2.7148
_cell_volume 2561.42(13)
_computing_cell_refinement
;
CrysAlisPro, Agilent Technologies,
Version 1.171.35.19 (release 27-10-2011 CrysAlis171 .NET)
(compiled Oct 27 2011,15:02:11)
;
_computing_data_collection
;
CrysAlisPro, Agilent Technologies,
Version 1.171.35.19 (release 27-10-2011 CrysAlis171 .NET)

(compiled Oct 27 2011,15:02:11)
;
_computing_data_reduction
;
CrysAlisPro, Agilent Technologies,
Version 1.171.35.19 (release 27-10-2011 CrysAlis171 .NET)
(compiled Oct 27 2011,15:02:11)
;
_computing_molecular_graphics 'Bruker SHELXTL'
_computing_publication_material 'Bruker SHELXTL'
_computing_structure_refinement 'SHELXL-97 (Sheldrick, 1997)'
_computing_structure_solution 'SHELXS-97 (Sheldrick, 1990)'
_diffrn_ambient_temperature 298(2)
_diffrn_measured_fraction_theta_full 0.999
_diffrn_measured_fraction_theta_max 0.999
_diffrn_measurement_device_type 'Xcalibur, Eos, Gemini'
_diffrn_measurement_method '\w scans'
_diffrn_radiation_monochromator graphite
_diffrn_radiation_source 'Enhance (Mo) X-ray Source'
_diffrn_radiation_type MoK\a
_diffrn_radiation_wavelength 0.71073
_diffrn_reflns_av_R_equivalents 0.0276
_diffrn_reflns_av_sigmaI/netI 0.0426
_diffrn_reflns_limit_h_max 13
_diffrn_reflns_limit_h_min -12
_diffrn_reflns_limit_k_max 14
_diffrn_reflns_limit_k_min -9
_diffrn_reflns_limit_l_max 20
_diffrn_reflns_limit_l_min -17
_diffrn_reflns_number 9428
_diffrn_reflns_theta_full 24.71
_diffrn_reflns_theta_max 24.71
_diffrn_reflns_theta_min 2.74
_exptl_absorpt_coefficient_mu 0.712
_exptl_absorpt_correction_T_max 0.9322
_exptl_absorpt_correction_T_min 0.8148
_exptl_absorpt_correction_type multi-scan
_exptl_absorpt_process_details
;
CrysAlisPro, Agilent Technologies,
Version 1.171.35.19 (release 27-10-2011 CrysAlis171 .NET)
(compiled Oct 27 2011,15:02:11)

Empirical absorption correction using spherical harmonics,
 implemented in SCALE3 ABSPACK scaling algorithm.
;
_exptl_crystal_colour blue
_exptl_crystal_density_diffrn 1.415
_exptl_crystal_density_method 'not measured'
_exptl_crystal_description block
_exptl_crystal_F_000 1140
_exptl_crystal_size_max 0.30
_exptl_crystal_size_mid 0.20
_exptl_crystal_size_min 0.10
_refine_diff_density_max 0.627
_refine_diff_density_min -0.227
_refine_diff_density_rms 0.052
_refine_ls_extinction_method none
_refine_ls_goodness_of_fit_ref 1.056
_refine_ls_hydrogen_treatment mixed
_refine_ls_matrix_type full
_refine_ls_number_parameters 342
_refine_ls_number_reflns 4366
_refine_ls_number_restraints 0
_refine_ls_restrained_S_all 1.056
_refine_ls_R_factor_all 0.0529
_refine_ls_R_factor_gt 0.0398
_refine_ls_shift/su_max 0.001
_refine_ls_shift/su_mean 0.000
_refine_ls_structure_factor_coef Fsqd
_refine_ls_weighting_details 'calc w=1/[\s^2^(Fo^2^)+(0.0561P)^2^+0.5273P] where P=(Fo^2^+2Fc^2^)/3'
_refine_ls_weighting_scheme calc
_refine_ls_wR_factor_gt 0.1043
_refine_ls_wR_factor_ref 0.1123
_reflns_number_gt 3522
_reflns_number_total 4366
_reflns_threshold_expression >2sigma(I)
_cod_data_source_file c3ce42637h2.cif
_cod_data_source_block Compound3a
_cod_depositor_comments
;
The following automatic conversions were performed:

'_symmetry_cell_setting' value 'Monoclinic' changed to 'monoclinic'
according to
/usr/data/users/saulius/crontab/automatic-downloads/current/RSC/lib/dictionaries/cif_core.dic
dictionary named 'cif_core.dic' version 2.4.2 from 2011-04-26.

Automatic conversion script
Id: cif_fix_values 2281 2013-09-26 08:29:07Z andrius 
;
_cod_original_sg_symbol_H-M P2(1)/c
_cod_database_code 7216426

loop_
_symmetry_equiv_pos_as_xyz
'x, y, z'
'-x, y+1/2, -z+1/2'
'-x, -y, -z'
'x, -y-1/2, z-1/2'

loop_
_atom_site_label
_atom_site_type_symbol
_atom_site_fract_x
_atom_site_fract_y
_atom_site_fract_z
_atom_site_U_iso_or_equiv
_atom_site_adp_type
_atom_site_occupancy
_atom_site_symmetry_multiplicity
_atom_site_calc_flag
_atom_site_refinement_flags
C17 C 0.6537(3) -0.0089(3) 0.00586(17) 0.0569(9) Uani 1 1 d .
H17 H 0.6685 -0.0145 -0.0451 0.068 Uiso 1 1 calc R
C7 C 1.0463(3) 0.5436(3) 0.33016(18) 0.0592(10) Uani 1 1 d .
H7A H 1.0769 0.5961 0.3672 0.071 Uiso 1 1 calc R
H7B H 1.1013 0.4859 0.3313 0.071 Uiso 1 1 calc R
C18 C 0.6192(3) -0.2004(3) 0.03209(19) 0.0529(8) Uani 1 1 d .
H18A H 0.5657 -0.2075 -0.0142 0.063 Uiso 1 1 calc R
H18B H 0.5862 -0.2378 0.0729 0.063 Uiso 1 1 calc R
C6 C 0.9300(3) 0.5036(3) 0.35076(17) 0.0486(8) Uani 1 1 d .
C22 C 0.6168(3) -0.0972(2) 0.45945(18) 0.0485(8) Uani 1 1 d .
H22A H 0.5646 -0.1476 0.4322 0.058 Uiso 1 1 calc R
H22B H 0.5834 -0.0771 0.5058 0.058 Uiso 1 1 calc R
C16 C 0.6526(3) 0.0806(3) 0.04730(16) 0.0475(8) Uani 1 1 d .
H16 H 0.6676 0.1478 0.0297 0.057 Uiso 1 1 calc R
C27 C 0.8387(3) -0.2947(2) 0.54321(16) 0.0439(7) Uani 1 1 d .
H27 H 0.8403 -0.3592 0.5685 0.053 Uiso 1 1 calc R
C24 C 0.8360(2) -0.1050(2) 0.46871(15) 0.0411(7) Uani 1 1 d .
H24 H 0.8355 -0.0410 0.4429 0.049 Uiso 1 1 calc R
C26 C 0.9412(3) -0.2471(3) 0.53051(17) 0.0480(8) Uani 1 1 d .
H26 H 1.0115 -0.2791 0.5476 0.058 Uiso 1 1 calc R
C4 C 0.8803(3) 0.4203(2) 0.29350(15) 0.0405(7) Uani 1 1 d .
H4A H 0.8063 0.3956 0.3077 0.049 Uiso 1 1 calc R
H4B H 0.9327 0.3606 0.2948 0.049 Uiso 1 1 calc R
C8 C 1.0298(3) 0.5916(3) 0.25047(18) 0.0478(8) Uani 1 1 d .
C12 C 0.9820(2) 0.5087(2) 0.19302(16) 0.0407(7) Uani 1 1 d .
H12A H 1.0367 0.4509 0.1931 0.049 Uiso 1 1 calc R
H12B H 0.9728 0.5391 0.1419 0.049 Uiso 1 1 calc R
C21 C 0.6562(3) 0.0954(2) 0.43439(16) 0.0474(8) Uani 1 1 d .
H21 H 0.6768 0.1182 0.4845 0.057 Uiso 1 1 calc R
C25 C 0.9403(3) -0.1525(2) 0.49275(17) 0.0466(8) Uani 1 1 d .
H25 H 1.0097 -0.1207 0.4834 0.056 Uiso 1 1 calc R
C15 C 0.6119(2) -0.0465(2) 0.12023(15) 0.0389(7) Uani 1 1 d .
H15 H 0.5926 -0.0847 0.1624 0.047 Uiso 1 1 calc R
O3 O 0.45566(19) 0.27282(17) 0.26564(15) 0.0639(7) Uani 1 1 d .
C20 C 0.6534(3) 0.1535(2) 0.37044(16) 0.0458(8) Uani 1 1 d .
H20 H 0.6721 0.2246 0.3688 0.055 Uiso 1 1 calc R
C11 C 0.8437(3) 0.5943(2) 0.35013(15) 0.0446(7) Uani 1 1 d .
H11A H 0.7704 0.5685 0.3647 0.054 Uiso 1 1 calc R
H11B H 0.8731 0.6471 0.3873 0.054 Uiso 1 1 calc R
C13 C 0.3815(3) 0.2224(2) 0.22393(18) 0.0429(7) Uani 1 1 d .
C28 C 0.7327(2) -0.2483(2) 0.51898(14) 0.0371(7) Uani 1 1 d .
C9 C 0.9430(2) 0.6819(2) 0.24911(18) 0.0430(7) Uani 1 1 d .
H9A H 0.9331 0.7129 0.1982 0.052 Uiso 1 1 calc R
H9B H 0.9730 0.7359 0.2851 0.052 Uiso 1 1 calc R
C2 C 0.8217(2) 0.3863(2) 0.14969(15) 0.0362(7) Uani 1 1 d .
H2A H 0.8079 0.4244 0.1015 0.043 Uiso 1 1 calc R
H2B H 0.8851 0.3377 0.1447 0.043 Uiso 1 1 calc R
C19 C 0.6010(2) -0.0018(2) 0.33470(15) 0.0374(7) Uani 1 1 d .
H19 H 0.5765 -0.0595 0.3045 0.045 Uiso 1 1 calc R
C3 C 0.8637(2) 0.4664(2) 0.21245(14) 0.0314(6) Uani 1 1 d .
C10 C 0.8246(2) 0.6437(2) 0.27048(15) 0.0335(6) Uani 1 1 d .
O2 O 0.63176(18) 0.32264(19) 0.10854(12) 0.0594(7) Uani 1 1 d .
C23 C 0.7318(2) -0.1507(2) 0.48227(14) 0.0352(6) Uani 1 1 d .
N2 N 0.6293(2) -0.0892(2) 0.05248(13) 0.0444(6) Uani 1 1 d .
N4 N 0.6227(2) -0.00450(19) 0.41161(12) 0.0398(6) Uani 1 1 d .
C1 C 0.7146(2) 0.3215(2) 0.15860(16) 0.0358(6) Uani 1 1 d .
N1 N 0.62559(19) 0.05630(18) 0.11952(12) 0.0360(5) Uani 1 1 d .
N3 N 0.6186(2) 0.09199(17) 0.30754(12) 0.0374(6) Uani 1 1 d .
C5 C 0.7791(2) 0.5594(2) 0.21215(14) 0.0304(6) Uani 1 1 d .
H5A H 0.7683 0.5902 0.1612 0.036 Uiso 1 1 calc R
H5B H 0.7043 0.5342 0.2245 0.036 Uiso 1 1 calc R
O1 O 0.71803(17) 0.26071(16) 0.21589(12) 0.0495(5) Uani 1 1 d .
O4 O 0.41321(18) 0.15967(18) 0.17473(12) 0.0536(6) Uani 1 1 d .
Co1 Co 0.58677(3) 0.16223(3) 0.201572(18) 0.03078(14) Uani 1 1 d .
C14 C 0.2547(2) 0.2415(2) 0.23204(18) 0.0458(7) Uani 1 1 d .
H8 H 1.104(3) 0.620(2) 0.2359(16) 0.048(8) Uiso 1 1 d .
H6 H 0.935(2) 0.473(2) 0.3984(17) 0.050(9) Uiso 1 1 d .

loop_
_atom_site_aniso_label
_atom_site_aniso_U_11
_atom_site_aniso_U_22
_atom_site_aniso_U_33
_atom_site_aniso_U_23
_atom_site_aniso_U_13
_atom_site_aniso_U_12
C17 0.079(2) 0.059(2) 0.0345(16) -0.0053(17) 0.0167(16) 0.0168(19)
C7 0.0445(19) 0.065(2) 0.062(2) -0.0055(19) -0.0203(16) 0.0042(17)
C18 0.058(2) 0.0423(19) 0.057(2) -0.0230(17) 0.0005(15) 0.0082(16)
C6 0.064(2) 0.049(2) 0.0295(15) 0.0065(16) -0.0078(14) 0.0040(17)
C22 0.0463(17) 0.0486(19) 0.0498(18) 0.0278(16) 0.0011(14) -0.0028(15)
C16 0.063(2) 0.0420(18) 0.0397(16) 0.0002(15) 0.0150(14) 0.0101(16)
C27 0.0522(19) 0.0401(17) 0.0381(16) 0.0088(15) -0.0010(13) 0.0028(15)
C24 0.0496(18) 0.0348(17) 0.0387(16) 0.0051(14) 0.0043(13) -0.0062(14)
C26 0.0429(17) 0.054(2) 0.0452(17) -0.0020(16) -0.0022(14) 0.0075(16)
C4 0.0511(17) 0.0350(16) 0.0347(15) 0.0053(14) 0.0017(13) 0.0024(14)
C8 0.0287(16) 0.052(2) 0.062(2) -0.0056(17) 0.0027(14) -0.0090(14)
C12 0.0322(15) 0.0433(18) 0.0472(16) 0.0016(15) 0.0066(12) 0.0021(13)
C21 0.068(2) 0.0432(19) 0.0284(15) -0.0026(15) -0.0084(14) 0.0002(16)
C25 0.0437(18) 0.052(2) 0.0446(17) -0.0031(16) 0.0077(14) -0.0084(15)
C15 0.0441(16) 0.0408(18) 0.0318(15) -0.0067(14) 0.0048(12) 0.0086(14)
O3 0.0488(13) 0.0381(13) 0.103(2) -0.0068(13) 0.0003(13) 0.0036(11)
C20 0.074(2) 0.0268(16) 0.0341(16) -0.0001(14) -0.0052(14) -0.0032(15)
C11 0.0562(19) 0.0461(19) 0.0312(15) -0.0076(14) 0.0036(13) -0.0078(15)
C13 0.0466(18) 0.0326(17) 0.0495(18) 0.0164(15) 0.0052(15) 0.0001(15)
C28 0.0467(16) 0.0368(17) 0.0268(13) 0.0064(13) -0.0003(12) -0.0037(14)
C9 0.0393(16) 0.0398(17) 0.0494(17) -0.0025(15) 0.0025(13) -0.0126(14)
C2 0.0402(15) 0.0364(16) 0.0325(14) 0.0002(13) 0.0067(12) -0.0007(13)
C19 0.0493(17) 0.0282(15) 0.0333(15) 0.0004(13) -0.0020(12) 0.0006(13)
C3 0.0310(14) 0.0333(16) 0.0301(13) 0.0023(12) 0.0045(11) -0.0012(12)
C10 0.0344(14) 0.0314(15) 0.0349(15) -0.0012(13) 0.0046(11) -0.0043(12)
O2 0.0475(13) 0.0825(18) 0.0455(12) 0.0034(13) -0.0078(10) -0.0126(12)
C23 0.0432(16) 0.0359(16) 0.0256(13) 0.0048(13) -0.0007(11) -0.0001(13)
N2 0.0549(15) 0.0387(15) 0.0395(14) -0.0115(13) 0.0053(11) 0.0092(12)
N4 0.0497(14) 0.0356(14) 0.0325(12) 0.0120(11) -0.0025(10) -0.0013(12)
C1 0.0408(16) 0.0318(16) 0.0349(15) -0.0050(14) 0.0050(13) 0.0028(13)
N1 0.0426(13) 0.0335(14) 0.0316(12) -0.0047(11) 0.0024(10) 0.0070(11)
N3 0.0561(15) 0.0258(12) 0.0292(12) 0.0017(11) 0.0000(10) 0.0009(11)
C5 0.0271(13) 0.0332(15) 0.0311(13) 0.0040(12) 0.0042(10) -0.0027(12)
O1 0.0560(13) 0.0389(12) 0.0529(13) 0.0098(11) 0.0030(10) -0.0106(10)
O4 0.0422(12) 0.0714(16) 0.0487(12) -0.0056(12) 0.0114(10) 0.0044(11)
Co1 0.0396(2) 0.0271(2) 0.0253(2) -0.00187(16) 0.00164(15) 0.00076(16)
C14 0.0385(16) 0.0337(17) 0.067(2) 0.0009(16) 0.0128(14) -0.0005(13)

loop_
_atom_type_symbol
_atom_type_description
_atom_type_scat_dispersion_real
_atom_type_scat_dispersion_imag
_atom_type_scat_source
C C 0.0033 0.0016 'International Tables Vol C Tables 4.2.6.8 and 6.1.1.4'
H H 0.0000 0.0000 'International Tables Vol C Tables 4.2.6.8 and 6.1.1.4'
N N 0.0061 0.0033 'International Tables Vol C Tables 4.2.6.8 and 6.1.1.4'
O O 0.0106 0.0060 'International Tables Vol C Tables 4.2.6.8 and 6.1.1.4'
Co Co 0.3494 0.9721 'International Tables Vol C Tables 4.2.6.8 and 6.1.1.4'

loop_
_geom_angle_atom_site_label_1
_geom_angle_atom_site_label_2
_geom_angle_atom_site_label_3
_geom_angle
_geom_angle_site_symmetry_1
_geom_angle_site_symmetry_3
C16 C17 N2 107.1(3) . .
C16 C17 H17 126.4 . .
N2 C17 H17 126.4 . .
C8 C7 C6 109.0(2) . .
C8 C7 H7A 109.9 . .
C6 C7 H7A 109.9 . .
C8 C7 H7B 109.9 . .
C6 C7 H7B 109.9 . .
H7A C7 H7B 108.3 . .
N2 C18 C28 114.0(3) . 4
N2 C18 H18A 108.8 . .
C28 C18 H18A 108.8 4 .
N2 C18 H18B 108.8 . .
C28 C18 H18B 108.8 4 .
H18A C18 H18B 107.6 . .
C7 C6 C11 110.1(3) . .
C7 C6 C4 110.9(3) . .
C11 C6 C4 108.6(2) . .
C7 C6 H6 112.7(18) . .
C11 C6 H6 107.7(19) . .
C4 C6 H6 106.6(19) . .
N4 C22 C23 115.0(2) . .
N4 C22 H22A 108.5 . .
C23 C22 H22A 108.5 . .
N4 C22 H22B 108.5 . .
C23 C22 H22B 108.5 . .
H22A C22 H22B 107.5 . .
C17 C16 N1 108.9(3) . .
C17 C16 H16 125.6 . .
N1 C16 H16 125.6 . .
C26 C27 C28 121.1(3) . .
C26 C27 H27 119.4 . .
C28 C27 H27 119.4 . .
C25 C24 C23 121.2(3) . .
C25 C24 H24 119.4 . .
C23 C24 H24 119.4 . .
C25 C26 C27 120.2(3) . .
C25 C26 H26 119.9 . .
C27 C26 H26 119.9 . .
C6 C4 C3 110.2(2) . .
C6 C4 H4A 109.6 . .
C3 C4 H4A 109.6 . .
C6 C4 H4B 109.6 . .
C3 C4 H4B 109.6 . .
H4A C4 H4B 108.1 . .
C7 C8 C12 109.4(3) . .
C7 C8 C9 109.5(3) . .
C12 C8 C9 108.5(2) . .
C7 C8 H8 111.1(17) . .
C12 C8 H8 110.4(17) . .
C9 C8 H8 107.8(17) . .
C8 C12 C3 111.4(2) . .
C8 C12 H12A 109.4 . .
C3 C12 H12A 109.4 . .
C8 C12 H12B 109.4 . .
C3 C12 H12B 109.4 . .
H12A C12 H12B 108.0 . .
C20 C21 N4 106.6(2) . .
C20 C21 H21 126.7 . .
N4 C21 H21 126.7 . .
C26 C25 C24 119.5(3) . .
C26 C25 H25 120.3 . .
C24 C25 H25 120.3 . .
N1 C15 N2 111.3(3) . .
N1 C15 H15 124.3 . .
N2 C15 H15 124.3 . .
C21 C20 N3 109.6(3) . .
C21 C20 H20 125.2 . .
N3 C20 H20 125.2 . .
C10 C11 C6 110.4(2) . .
C10 C11 H11A 109.6 . .
C6 C11 H11A 109.6 . .
C10 C11 H11B 109.6 . .
C6 C11 H11B 109.6 . .
H11A C11 H11B 108.1 . .
O3 C13 O4 119.7(3) . .
O3 C13 C14 118.6(3) . .
O4 C13 C14 121.7(3) . .
C27 C28 C23 118.7(3) . .
C27 C28 C18 121.9(3) . 4_556
C23 C28 C18 119.3(3) . 4_556
C8 C9 C10 111.3(2) . .
C8 C9 H9A 109.4 . .
C10 C9 H9A 109.4 . .
C8 C9 H9B 109.4 . .
C10 C9 H9B 109.4 . .
H9A C9 H9B 108.0 . .
C1 C2 C3 119.1(2) . .
C1 C2 H2A 107.5 . .
C3 C2 H2A 107.5 . .
C1 C2 H2B 107.5 . .
C3 C2 H2B 107.5 . .
H2A C2 H2B 107.0 . .
N3 C19 N4 111.6(2) . .
N3 C19 H19 124.2 . .
N4 C19 H19 124.2 . .
C4 C3 C5 108.3(2) . .
C4 C3 C2 114.1(2) . .
C5 C3 C2 110.7(2) . .
C4 C3 C12 108.2(2) . .
C5 C3 C12 108.2(2) . .
C2 C3 C12 107.0(2) . .
C11 C10 C5 109.1(2) . .
C11 C10 C9 107.9(2) . .
C5 C10 C9 108.0(2) . .
C11 C10 C14 112.6(2) . 2_655
C5 C10 C14 112.5(2) . 2_655
C9 C10 C14 106.5(2) . 2_655
C24 C23 C28 119.2(3) . .
C24 C23 C22 121.8(3) . .
C28 C23 C22 119.0(2) . .
C15 N2 C17 106.9(3) . .
C15 N2 C18 126.4(3) . .
C17 N2 C18 126.7(3) . .
C19 N4 C21 106.5(2) . .
C19 N4 C22 125.8(3) . .
C21 N4 C22 127.7(2) . .
O2 C1 O1 122.0(3) . .
O2 C1 C2 120.5(3) . .
O1 C1 C2 117.3(2) . .
C15 N1 C16 105.8(2) . .
C15 N1 Co1 127.4(2) . .
C16 N1 Co1 126.0(2) . .
C19 N3 C20 105.6(2) . .
C19 N3 Co1 134.77(19) . .
C20 N3 Co1 119.03(18) . .
C10 C5 C3 111.2(2) . .
C10 C5 H5A 109.4 . .
C3 C5 H5A 109.4 . .
C10 C5 H5B 109.4 . .
C3 C5 H5B 109.4 . .
H5A C5 H5B 108.0 . .
C1 O1 Co1 109.29(17) . .
C13 O4 Co1 100.83(19) . .
O1 Co1 O4 141.21(9) . .
O1 Co1 N1 106.33(9) . .
O4 Co1 N1 96.59(9) . .
O1 Co1 N3 95.75(9) . .
O4 Co1 N3 106.29(9) . .
N1 Co1 N3 108.43(9) . .
C13 C14 C10 116.8(2) . 2_645

loop_
_geom_bond_atom_site_label_1
_geom_bond_atom_site_label_2
_geom_bond_distance
_geom_bond_site_symmetry_2
C17 C16 1.349(4) .
C17 N2 1.355(4) .
C17 H17 0.9300 .
C7 C8 1.516(4) .
C7 C6 1.519(4) .
C7 H7A 0.9700 .
C7 H7B 0.9700 .
C18 N2 1.458(4) .
C18 C28 1.507(4) 4
C18 H18A 0.9700 .
C18 H18B 0.9700 .
C6 C11 1.524(4) .
C6 C4 1.527(4) .
C6 H6 0.92(3) .
C22 N4 1.451(3) .
C22 C23 1.510(4) .
C22 H22A 0.9700 .
C22 H22B 0.9700 .
C16 N1 1.370(3) .
C16 H16 0.9300 .
C27 C26 1.373(4) .
C27 C28 1.386(4) .
C27 H27 0.9300 .
C24 C25 1.375(4) .
C24 C23 1.383(4) .
C24 H24 0.9300 .
C26 C25 1.370(4) .
C26 H26 0.9300 .
C4 C3 1.528(3) .
C4 H4A 0.9700 .
C4 H4B 0.9700 .
C8 C12 1.518(4) .
C8 C9 1.524(4) .
C8 H8 0.99(3) .
C12 C3 1.544(4) .
C12 H12A 0.9700 .
C12 H12B 0.9700 .
C21 C20 1.339(4) .
C21 N4 1.372(4) .
C21 H21 0.9300 .
C25 H25 0.9300 .
C15 N1 1.315(3) .
C15 N2 1.340(3) .
C15 H15 0.9300 .
O3 C13 1.243(4) .
C20 N3 1.375(3) .
C20 H20 0.9300 .
C11 C10 1.524(4) .
C11 H11A 0.9700 .
C11 H11B 0.9700 .
C13 O4 1.257(4) .
C13 C14 1.511(4) .
C28 C23 1.396(4) .
C28 C18 1.507(4) 4_556
C9 C10 1.539(4) .
C9 H9A 0.9700 .
C9 H9B 0.9700 .
C2 C1 1.511(4) .
C2 C3 1.537(4) .
C2 H2A 0.9700 .
C2 H2B 0.9700 .
C19 N3 1.306(3) .
C19 N4 1.344(3) .
C19 H19 0.9300 .
C3 C5 1.534(3) .
C10 C5 1.533(4) .
C10 C14 1.543(4) 2_655
O2 C1 1.228(3) .
C1 O1 1.263(3) .
N1 Co1 2.053(2) .
N3 Co1 2.056(2) .
C5 H5A 0.9700 .
C5 H5B 0.9700 .
O1 Co1 1.9638(19) .
O4 Co1 2.015(2) .
C14 C10 1.543(4) 2_645
